data_4129109
loop_
_publ_author_name
'Rao, Yutao'
'Zhou, Wenjing'
'Xu, Ling'
'Zhou, Mingbo'
'Yin, Bangshao'
'Tanaka, Takayuki'
'Osuka, Atsuhiro'
'Song, Jianxin'

_publ_section_title
;
 Singly and Doubly Neo-Confused Smaragdyrins.
;
_journal_issue 47
_journal_name_full 'Journal of the American Chemical Society'
_journal_page_first 18836
_journal_page_last 18844
_journal_paper_doi 10.1021/jacs.9b10270
_journal_volume 141
_journal_year 2019
_chemical_formula_moiety 'C50 H46 B F2 N5'
_chemical_formula_sum 'C50 H46 B F2 N5'
_chemical_formula_weight 765.73
_space_group_crystal_system orthorhombic
_space_group_IT_number 19
_space_group_name_Hall 'P 2ac 2ab'
_space_group_name_H-M_alt 'P 21 21 21'
_atom_sites_solution_hydrogens geom
_atom_sites_solution_primary iterative
_audit_creation_date 2019-06-25
_audit_creation_method
;
Olex2 1.2
(compiled 2018.05.29 svn.r3508 for OlexSys, GUI svn.r5506)
;
_cell_angle_alpha 90
_cell_angle_beta 90
_cell_angle_gamma 90
_cell_formula_units_Z 4
_cell_length_a 11.90631(13)
_cell_length_b 16.82151(16)
_cell_length_c 21.0724(2)
_cell_measurement_reflns_used 27248
_cell_measurement_temperature 100.00(10)
_cell_measurement_theta_max 71.7570
_cell_measurement_theta_min 4.2540
_cell_volume 4220.42(7)
_computing_cell_refinement 'CrysAlisPro 1.171.38.46 (Rigaku OD, 2015)'
_computing_data_collection 'CrysAlisPro 1.171.38.46 (Rigaku OD, 2015)'
_computing_data_reduction 'CrysAlisPro 1.171.38.46 (Rigaku OD, 2015)'
_computing_molecular_graphics 'Olex2 (Dolomanov et al., 2009)'
_computing_publication_material 'Olex2 (Dolomanov et al., 2009)'
_computing_structure_refinement 'olex2.refine (Bourhis et al., 2015)'
_computing_structure_solution 'olex2.solve (Bourhis et al., 2015)'
_diffrn_ambient_environment N~2~
_diffrn_ambient_temperature 100.00(10)
_diffrn_detector 'CCD plate'
_diffrn_detector_area_resol_mean 8.0697
_diffrn_detector_type EosS2
_diffrn_measured_fraction_theta_full 1.000
_diffrn_measured_fraction_theta_max 1.000
_diffrn_measurement_details
;
List of Runs (angles in degrees, time in seconds):

  # Type    Start    End  Width  t~exp~   \w     \q     \k     \f   Frames
--------------------------------------------------------------------------
  1  \w    -17.00  30.00   1.00    1.50    --  -34.73  57.00  30.00   47
  2  \w      8.00  65.00   1.00    1.50    --   34.73  77.00 -90.00   57
  3  \w     72.00  99.00   1.00    1.50    --   34.73  77.00-150.00   27
  4  \w     59.00  97.00   1.00    1.50    --   34.73  77.00 -30.00   38
  5  \w     75.00 101.00   1.00    1.50    --   34.73  77.00   0.00   26
  6  \w     66.00 101.00   1.00    1.50    --   34.73  57.00  60.00   35
  7  \w     67.00 100.00   1.00    1.50    --   34.73  38.00   0.00   33
  8  \w     61.00  98.00   1.00    1.50    --   34.73  57.00  90.00   37
  9  \w     59.00 102.00   1.00    1.50    --   34.73  77.00  90.00   43
 10  \w     88.00 114.00   1.00    6.00    --  105.88  61.00   0.00   26
 11  \w    123.00 157.00   1.00    6.00    --  105.88  77.00 -30.00   34
 12  \w    122.00 170.00   1.00    6.00    --  105.88  77.00 -90.00   48
 13  \w    124.00 172.00   1.00    6.00    --  105.88  77.00 -60.00   48
 14  \w    126.00 158.00   1.00    6.00    --  105.88  77.00  30.00   32
 15  \w    124.00 169.00   1.00    6.00    --  105.88  77.00  90.00   45
 16  \w    148.00 173.00   1.00    6.00    --  105.88  61.00 120.00   25
 17  \w    149.00 174.00   1.00    6.00    --  105.88  30.00 120.00   25
 18  \w    111.00 173.00   1.00    6.00    --  105.88  77.00   0.00   62
 19  \w    117.00 173.00   1.00    6.00    --  105.88  77.00-120.00   56
 20  \w    112.00 158.00   1.00    6.00    --  105.88  77.00-180.00   46
 21  \w     88.00 114.00   1.00    6.00    --  105.88  61.00 -60.00   26
 22  \w     88.00 117.00   1.00    6.00    --  105.88  61.00 -30.00   29
 23  \w     84.00 116.00   1.00    6.00    --  105.88  30.00 -30.00   32
 24  \w     88.00 114.00   1.00    6.00    --  105.88  61.00  30.00   26
 25  \w     88.00 114.00   1.00    6.00    --  105.88  61.00  60.00   26
 26  \w     88.00 114.00   1.00    6.00    --  105.88  61.00  90.00   26
 27  \w     88.00 115.00   1.00    6.00    --  105.88  61.00 120.00   27
 28  \w     88.00 114.00   1.00    6.00    --  105.88  61.00 150.00   26
 29  \w     79.00 105.00   1.00    6.00    --  105.88  77.00 120.00   26
 30  \w     79.00 105.00   1.00    6.00    --  105.88  77.00  90.00   26
 31  \w     79.00 173.00   1.00    6.00    --  105.88  77.00  60.00   94
 32  \w     84.00 116.00   1.00    6.00    --  105.88  30.00 120.00   32
 33  \w     84.00 110.00   1.00    6.00    --  105.88  30.00  60.00   26
 34  \w     84.00 115.00   1.00    6.00    --  105.88  30.00  30.00   31
 35  \w     84.00 113.00   1.00    6.00    --  105.88  30.00   0.00   29
 36  \w     79.00 105.00   1.00    6.00    --  105.88  77.00 -30.00   26
 37  \w     79.00 105.00   1.00    6.00    --  105.88  77.00 -60.00   26
 38  \w     79.00 108.00   1.00    6.00    --  105.88  77.00 -90.00   29
 39  \w     79.00 104.00   1.00    6.00    --  105.88  77.00-120.00   25
 40  \w     88.00 167.00   1.00    6.00    --  105.88  61.00-150.00   79
 41  \w     88.00 114.00   1.00    6.00    --  105.88  61.00-180.00   26
 42  \w     79.00 105.00   1.00    6.00    --  105.88  77.00-180.00   26
 43  \w     79.00 105.00   1.00    6.00    --  105.88  77.00-150.00   26
 44  \w     84.00 110.00   1.00    6.00    --  105.88  30.00-150.00   26
 45  \w     85.00 116.00   1.00    6.00    --  105.88  30.00-180.00   31
 46  \w     84.00 118.00   1.00    6.00    --  105.88  30.00 -90.00   34
 47  \w     84.00 110.00   1.00    6.00    --  105.88  30.00 -60.00   26
 48  \w     79.00 105.00   1.00    6.00    --  105.88  77.00   0.00   26
 49  \w     79.00 105.00   1.00    6.00    --  105.88  77.00  30.00   26
 50  \w     84.00 110.00   1.00    6.00    --  105.88  30.00  90.00   26
 51  \w     85.00 110.00   1.00    6.00    --  105.88  30.00 150.00   25
 52  \w     79.00 172.00   1.00    6.00    --  105.88  77.00 150.00   93
 53  \w     89.00 124.00   1.00    6.00    --  105.88 -61.00 -60.00   35
 54  \w     52.00 116.00   1.00    6.00    --  105.88-111.00-180.00   64
 55  \w     39.00  75.00   1.00    6.00    --  105.88 -61.00 -60.00   36
 56  \w     38.00 109.00   1.00    6.00    --  105.88 -94.00 -90.00   71
 57  \w     43.00 106.00   1.00    6.00    --  105.88 -94.00   0.00   63
 58  \w     37.00  96.00   1.00    6.00    --  105.88 -94.00  90.00   59
 59  \w     25.00  88.00   1.00    1.50    --   34.73-125.00 -60.00   63
 60  \w     37.00  85.00   1.00    6.00    --  105.88 -94.00-150.00   48
 61  \w      5.00 102.00   1.00    1.50    --   34.73  19.00 -60.00   97
 62  \w     16.00  57.00   1.00    1.50    --   34.73  38.00   0.00   41
 63  \w     18.00  59.00   1.00    1.50    --   34.73  57.00  60.00   41
 64  \w     18.00  52.00   1.00    1.50    --   34.73  57.00  90.00   34
 65  \w     12.00  71.00   1.00    1.50    --   34.73  77.00   0.00   59
 66  \w      8.00  52.00   1.00    1.50    --   34.73  77.00  90.00   44
 67  \w      9.00 101.00   1.00    1.50    --   34.73  77.00 150.00   92
 68  \w      8.00  48.00   1.00    1.50    --   34.73  77.00 -30.00   40
 69  \w      9.00  64.00   1.00    1.50    --   34.73  77.00-150.00   55
 70  \w    -32.00  50.00   1.00    1.50    --   34.73 -57.00-150.00   82
 71  \w    -29.00  60.00   1.00    1.50    --   34.73 -77.00 -30.00   89
 72  \w      2.00  74.00   1.00    1.50    --   34.73 -99.00  90.00   72
 73  \w    -29.00  51.00   1.00    1.50    --   34.73 -57.00 120.00   80
 74  \w    -50.00 -19.00   1.00    1.50    --  -34.73  57.00  30.00   31
;
_diffrn_measurement_device 'four-circle diffractometer'
_diffrn_measurement_device_type 'SuperNova, Dual, Cu at zero, EosS2'
_diffrn_measurement_method '\w scans'
_diffrn_orient_matrix_type 'CrysAlisPro convention (1999,Acta A55,543-557)'
_diffrn_orient_matrix_UB_11 -0.0630964000
_diffrn_orient_matrix_UB_12 0.0780787000
_diffrn_orient_matrix_UB_13 0.0137024000
_diffrn_orient_matrix_UB_21 0.0887333000
_diffrn_orient_matrix_UB_22 0.0464739000
_diffrn_orient_matrix_UB_23 -0.0381541000
_diffrn_orient_matrix_UB_31 -0.0699237000
_diffrn_orient_matrix_UB_32 -0.0115880000
_diffrn_orient_matrix_UB_33 -0.0608174000
_diffrn_radiation_monochromator mirror
_diffrn_radiation_probe x-ray
_diffrn_radiation_type CuK\a
_diffrn_radiation_wavelength 1.54184
_diffrn_reflns_av_R_equivalents 0.0464
_diffrn_reflns_av_unetI/netI 0.0238
_diffrn_reflns_Laue_measured_fraction_full 1.000
_diffrn_reflns_Laue_measured_fraction_max 1.000
_diffrn_reflns_limit_h_max 14
_diffrn_reflns_limit_h_min -14
_diffrn_reflns_limit_k_max 20
_diffrn_reflns_limit_k_min -20
_diffrn_reflns_limit_l_max 25
_diffrn_reflns_limit_l_min -25
_diffrn_reflns_number 7442
_diffrn_reflns_point_group_measured_fraction_full 1.000
_diffrn_reflns_point_group_measured_fraction_max 1.000
_diffrn_reflns_theta_full 66.599
_diffrn_reflns_theta_max 66.599
_diffrn_reflns_theta_min 4.265
_diffrn_source 'micro-focus sealed X-ray tube'
_diffrn_source_type 'SuperNova (Cu) X-ray Source'
_exptl_absorpt_coefficient_mu 0.609
_exptl_absorpt_correction_T_max 1.00000
_exptl_absorpt_correction_T_min 0.59245
_exptl_absorpt_correction_type multi-scan
_exptl_absorpt_process_details
;
CrysAlisPro 1.171.38.46 (Rigaku Oxford Diffraction, 2015)
Empirical absorption correction using spherical harmonics,
 implemented in SCALE3 ABSPACK scaling algorithm.
;
_exptl_crystal_colour green
_exptl_crystal_colour_primary green
_exptl_crystal_density_diffrn 1.205
_exptl_crystal_description block
_exptl_crystal_F_000 1616
_exptl_crystal_size_max 0.2
_exptl_crystal_size_mid 0.2
_exptl_crystal_size_min 0.2
_platon_squeeze_details
;

;
_refine_diff_density_max 0.306
_refine_diff_density_min -0.200
_refine_diff_density_rms 0.041
_refine_ls_abs_structure_details
;
 Flack x determined using 3032 quotients [(I+)-(I-)]/[(I+)+(I-)]
 (Parsons, Flack and Wagner, Acta Cryst. B69 (2013) 249-259).
;
_refine_ls_abs_structure_Flack 0.40(5)
_refine_ls_extinction_method none
_refine_ls_goodness_of_fit_ref 1.062
_refine_ls_hydrogen_treatment constr
_refine_ls_matrix_type full
_refine_ls_number_parameters 532
_refine_ls_number_reflns 7442
_refine_ls_number_restraints 0
_refine_ls_restrained_S_all 1.062
_refine_ls_R_factor_all 0.0408
_refine_ls_R_factor_gt 0.0390
_refine_ls_shift/su_max 0.000
_refine_ls_shift/su_mean 0.000
_refine_ls_structure_factor_coef Fsqd
_refine_ls_weighting_details 'w=1/[\s^2^(Fo^2^)+(0.0597P)^2^+1.1357P] where P=(Fo^2^+2Fc^2^)/3'
_refine_ls_weighting_scheme calc
_refine_ls_wR_factor_gt 0.1039
_refine_ls_wR_factor_ref 0.1054
_reflns_Friedel_coverage 0.792
_reflns_Friedel_fraction_full 1.000
_reflns_Friedel_fraction_max 1.000
_reflns_number_gt 7109
_reflns_number_total 7442
_reflns_threshold_expression 'I > 2\s(I)'
_cod_data_source_file 15.cif
_cod_data_source_block exp_521-sr
_cod_depositor_comments 'Adding full bibliography for 4129104--4129109.cif.'
_cod_original_cell_volume 4220.42(8)
_cod_database_code 4129109
_shelx_shelxl_version_number 2016/6
_chemical_oxdiff_formula 'C100 N5 B1 F2 H100'
_shelx_space_group_comment
;
The symmetry employed for this shelxl refinement is uniquely defined
by the following loop, which should always be used as a source of
symmetry information in preference to the above space-group names.
They are only intended as comments.
;
_shelx_estimated_absorpt_t_max 0.888
_shelx_estimated_absorpt_t_min 0.888
_reflns_odcompleteness_completeness 99.90
_reflns_odcompleteness_iscentric 1
_reflns_odcompleteness_theta 66.49
_olex2_refinement_description
;
1. Fixed Uiso
 At 1.2 times of:
  All C(H) groups, All N(H) groups
 At 1.5 times of:
  All C(H,H,H) groups
2.a Aromatic/amide H refined with riding coordinates:
 N1(H1), C6(H6), C11(H11), C22(H22), C44(H44), C12(H12), C20(H20), C46(H46),
 C27(H27), C17(H17), C19(H19), C3(H3), C16(H16), C2(H2), C35(H35), C29(H29),
 C8(H8), C9(H9), C37(H37)
2.b Idealised Me refined as rotating group:
 C31(H31a,H31b,H31c), C50(H50a,H50b,H50c), C49(H49a,H49b,H49c), C26(H26a,H26b,
 H26c), C39(H39a,H39b,H39c), C48(H48a,H48b,H48c), C32(H32a,H32b,H32c), C40(H40a,
 H40b,H40c), C41(H41a,H41b,H41c)
;
_olex2_submission_special_instructions 'No special instructions were received'
_oxdiff_exptl_absorpt_empirical_details
;
Empirical correction (ABSPACK) includes:
- Absorption correction using spherical harmonics
- Frame scaling
;
_oxdiff_exptl_absorpt_empirical_full_max 1.913
_oxdiff_exptl_absorpt_empirical_full_min 0.664

loop_
_space_group_symop_operation_xyz
'x, y, z'
'-x+1/2, -y, z+1/2'
'x+1/2, -y+1/2, -z'
'-x, y+1/2, -z+1/2'

loop_
_atom_site_label
_atom_site_type_symbol
_atom_site_fract_x
_atom_site_fract_y
_atom_site_fract_z
_atom_site_U_iso_or_equiv
_atom_site_adp_type
_atom_site_occupancy
_atom_site_site_symmetry_order
_atom_site_calc_flag
_atom_site_refinement_flags_posn
F2 F 0.83785(13) 0.03070(8) 0.08584(7) 0.0282(3) Uani 1 1 d .
F1 F 0.65526(12) -0.01607(8) 0.07943(8) 0.0291(3) Uani 1 1 d .
N3 N 0.79985(19) -0.08573(12) 0.02358(10) 0.0251(5) Uani 1 1 d .
N1 N 0.71792(18) 0.20102(12) 0.08336(11) 0.0238(4) Uani 1 1 d .
H1 H 0.737083 0.150499 0.083097 0.029 Uiso 1 1 calc R
N4 N 0.7890(2) -0.08807(13) 0.14204(11) 0.0271(5) Uani 1 1 d .
C33 C 0.6811(2) 0.28010(15) 0.25224(12) 0.0254(5) Uani 1 1 d .
N2 N 0.7992(2) 0.01770(13) -0.05593(10) 0.0277(5) Uani 1 1 d .
N5 N 0.7754(2) 0.01201(13) 0.22357(11) 0.0293(5) Uani 1 1 d .
C1 C 0.6958(2) 0.24487(15) 0.13811(13) 0.0248(5) Uani 1 1 d .
C6 C 0.7437(2) 0.07817(15) -0.02436(12) 0.0262(5) Uani 1 1 d .
H6 H 0.696867 0.071493 0.011768 0.031 Uiso 1 1 calc R
C21 C 0.7436(2) 0.14351(15) 0.22058(12) 0.0261(5) Uani 1 1 d .
C23 C 0.7077(2) 0.22243(15) 0.20023(12) 0.0258(5) Uani 1 1 d .
C25 C 0.7981(2) 0.33307(15) -0.10928(13) 0.0260(5) Uani 1 1 d .
C24 C 0.7095(2) 0.28788(14) -0.08501(13) 0.0246(5) Uani 1 1 d .
C5 C 0.7284(2) 0.22791(14) -0.03316(12) 0.0237(5) Uani 1 1 d .
C13 C 0.8233(2) -0.16723(15) 0.02507(13) 0.0270(6) Uani 1 1 d .
C11 C 0.8443(2) -0.12549(15) -0.07619(13) 0.0266(5) Uani 1 1 d .
H11 H 0.859072 -0.123851 -0.120474 0.032 Uiso 1 1 calc R
C22 C 0.7230(3) 0.07382(16) 0.19038(13) 0.0296(6) Uani 1 1 d .
H22 H 0.679914 0.067910 0.152733 0.036 Uiso 1 1 calc R
C42 C 0.8559(2) -0.29506(14) 0.08242(13) 0.0239(5) Uani 1 1 d .
C44 C 0.9975(2) -0.39710(15) 0.08201(14) 0.0289(5) Uani 1 1 d .
H44 H 1.074498 -0.412008 0.081242 0.035 Uiso 1 1 calc R
C12 C 0.8495(2) -0.19141(16) -0.03733(13) 0.0275(5) Uani 1 1 d .
H12 H 0.867625 -0.243951 -0.050320 0.033 Uiso 1 1 calc R
C7 C 0.7668(2) 0.14944(15) -0.05350(12) 0.0252(5) Uani 1 1 d .
C20 C 0.8081(2) 0.12439(16) 0.27655(12) 0.0296(6) Uani 1 1 d .
H20 H 0.832701 0.161058 0.307884 0.036 Uiso 1 1 calc R
C46 C 0.8039(2) -0.43363(15) 0.08406(13) 0.0299(5) Uani 1 1 d .
H46 H 0.747436 -0.473499 0.084913 0.036 Uiso 1 1 calc R
C27 C 0.7788(3) 0.38202(16) -0.16182(13) 0.0314(6) Uani 1 1 d .
H27 H 0.839137 0.412556 -0.178449 0.038 Uiso 1 1 calc R
C17 C 0.8108(2) -0.13223(16) 0.24281(13) 0.0299(6) Uani 1 1 d .
H17 H 0.815546 -0.132444 0.287810 0.036 Uiso 1 1 calc R
C30 C 0.6016(2) 0.29523(15) -0.11190(13) 0.0276(6) Uani 1 1 d .
C19 C 0.8272(3) 0.04512(17) 0.27658(13) 0.0309(6) Uani 1 1 d .
H19 H 0.869062 0.016773 0.307588 0.037 Uiso 1 1 calc R
C18 C 0.7901(2) -0.06625(16) 0.20396(12) 0.0286(6) Uani 1 1 d .
C10 C 0.8125(2) -0.06069(15) -0.03711(12) 0.0253(5) Uani 1 1 d .
C14 C 0.8255(2) -0.20909(14) 0.08210(14) 0.0252(5) Uani 1 1 d .
C3 C 0.6656(2) 0.32389(15) 0.05141(13) 0.0269(5) Uani 1 1 d .
H3 H 0.646291 0.367928 0.025387 0.032 Uiso 1 1 calc R
C4 C 0.7056(2) 0.24791(14) 0.02878(12) 0.0226(5) Uani 1 1 d .
C16 C 0.8230(2) -0.19692(16) 0.20304(13) 0.0282(6) Uani 1 1 d .
H16 H 0.837367 -0.250129 0.215765 0.034 Uiso 1 1 calc R
C2 C 0.6601(2) 0.32241(15) 0.11520(13) 0.0259(5) Uani 1 1 d .
H2 H 0.636497 0.365383 0.141236 0.031 Uiso 1 1 calc R
C47 C 0.7722(2) -0.35322(14) 0.08360(14) 0.0279(5) Uani 1 1 d .
C35 C 0.7395(2) 0.37709(16) 0.32982(13) 0.0306(6) Uani 1 1 d .
H35 H 0.796443 0.410245 0.347006 0.037 Uiso 1 1 calc R
C38 C 0.5728(2) 0.28076(17) 0.27886(13) 0.0301(6) Uani 1 1 d .
C43 C 0.9696(2) -0.31700(14) 0.08182(14) 0.0273(5) Uani 1 1 d .
C29 C 0.5865(3) 0.34481(16) -0.16385(14) 0.0335(6) Uani 1 1 d .
H29 H 0.513635 0.349715 -0.181783 0.040 Uiso 1 1 calc R
C31 C 0.5029(2) 0.25190(16) -0.08378(17) 0.0350(6) Uani 1 1 d .
H31A H 0.525234 0.197551 -0.072754 0.052 Uiso 1 1 calc GR
H31B H 0.441599 0.250220 -0.114787 0.052 Uiso 1 1 calc GR
H31C H 0.477578 0.279694 -0.045500 0.052 Uiso 1 1 calc GR
C50 C 0.6488(2) -0.33226(17) 0.08539(18) 0.0374(6) Uani 1 1 d .
H50A H 0.626812 -0.319837 0.129090 0.056 Uiso 1 1 calc GR
H50B H 0.604594 -0.377418 0.069953 0.056 Uiso 1 1 calc GR
H50C H 0.635093 -0.285922 0.058290 0.056 Uiso 1 1 calc GR
C49 C 0.9488(3) -0.54237(16) 0.08346(18) 0.0428(7) Uani 1 1 d .
H49A H 1.001869 -0.552454 0.048820 0.064 Uiso 1 1 calc GR
H49B H 0.881756 -0.575330 0.077599 0.064 Uiso 1 1 calc GR
H49C H 0.984330 -0.555575 0.124074 0.064 Uiso 1 1 calc GR
C28 C 0.6741(3) 0.38721(15) -0.19028(12) 0.0316(6) Uani 1 1 d .
C26 C 0.9131(2) 0.33167(16) -0.07922(15) 0.0318(6) Uani 1 1 d .
H26A H 0.907085 0.346812 -0.034438 0.048 Uiso 1 1 calc GR
H26B H 0.962363 0.369299 -0.101296 0.048 Uiso 1 1 calc GR
H26C H 0.944684 0.278010 -0.082394 0.048 Uiso 1 1 calc GR
C36 C 0.6333(3) 0.37745(16) 0.35763(13) 0.0321(6) Uani 1 1 d .
C15 C 0.8102(2) -0.16983(15) 0.14028(13) 0.0263(5) Uani 1 1 d .
C34 C 0.7648(2) 0.32916(15) 0.27712(13) 0.0285(6) Uani 1 1 d .
C39 C 0.4804(3) 0.2307(2) 0.25128(16) 0.0442(8) Uani 1 1 d .
H39A H 0.482611 0.234080 0.204872 0.066 Uiso 1 1 calc GR
H39B H 0.407630 0.250123 0.266587 0.066 Uiso 1 1 calc GR
H39C H 0.490524 0.175283 0.264409 0.066 Uiso 1 1 calc GR
C45 C 0.9159(2) -0.45602(14) 0.08329(14) 0.0297(5) Uani 1 1 d .
B1 B 0.7686(2) -0.03683(16) 0.08310(15) 0.0252(6) Uani 1 1 d .
C48 C 1.0603(2) -0.25440(16) 0.08184(16) 0.0342(6) Uani 1 1 d .
H48A H 1.052229 -0.220733 0.044161 0.051 Uiso 1 1 calc GR
H48B H 1.134102 -0.280154 0.081278 0.051 Uiso 1 1 calc GR
H48C H 1.053417 -0.221636 0.120099 0.051 Uiso 1 1 calc GR
C32 C 0.6543(4) 0.43820(18) -0.24830(15) 0.0464(8) Uani 1 1 d .
H32A H 0.603342 0.481872 -0.237474 0.070 Uiso 1 1 calc GR
H32B H 0.620808 0.405785 -0.281982 0.070 Uiso 1 1 calc GR
H32C H 0.726060 0.460002 -0.263066 0.070 Uiso 1 1 calc GR
C40 C 0.8800(3) 0.33214(17) 0.24883(16) 0.0360(7) Uani 1 1 d .
H40A H 0.908572 0.277926 0.243396 0.054 Uiso 1 1 calc GR
H40B H 0.930159 0.361797 0.277104 0.054 Uiso 1 1 calc GR
H40C H 0.876765 0.358653 0.207454 0.054 Uiso 1 1 calc GR
C8 C 0.8369(3) 0.13072(17) -0.10691(13) 0.0318(6) Uani 1 1 d .
H8 H 0.865161 0.167823 -0.136920 0.038 Uiso 1 1 calc R
C9 C 0.8562(3) 0.05116(17) -0.10737(13) 0.0317(6) Uani 1 1 d .
H9 H 0.900651 0.023155 -0.137398 0.038 Uiso 1 1 calc R
C37 C 0.5508(2) 0.32999(17) 0.33109(14) 0.0323(6) Uani 1 1 d .
H37 H 0.477353 0.330772 0.348713 0.039 Uiso 1 1 calc R
C41 C 0.6096(3) 0.42698(18) 0.41589(15) 0.0393(7) Uani 1 1 d .
H41A H 0.625995 0.395727 0.454023 0.059 Uiso 1 1 calc GR
H41B H 0.530353 0.442774 0.416117 0.059 Uiso 1 1 calc GR
H41C H 0.657020 0.474583 0.415322 0.059 Uiso 1 1 calc GR

loop_
_atom_site_aniso_label
_atom_site_aniso_U_11
_atom_site_aniso_U_22
_atom_site_aniso_U_33
_atom_site_aniso_U_23
_atom_site_aniso_U_13
_atom_site_aniso_U_12
F2 0.0341(8) 0.0236(7) 0.0270(7) 0.0005(6) -0.0006(7) -0.0005(6)
F1 0.0290(7) 0.0270(7) 0.0314(8) -0.0016(7) -0.0017(7) 0.0006(6)
N3 0.0305(11) 0.0210(10) 0.0237(11) 0.0019(9) -0.0018(9) 0.0013(9)
N1 0.0307(11) 0.0205(9) 0.0202(10) 0.0002(9) -0.0006(9) 0.0022(8)
N4 0.0355(12) 0.0222(10) 0.0237(11) 0.0012(9) 0.0000(10) 0.0003(9)
C33 0.0328(14) 0.0241(12) 0.0194(12) 0.0005(10) 0.0011(10) 0.0047(10)
N2 0.0387(12) 0.0229(10) 0.0217(10) -0.0008(9) -0.0019(9) 0.0041(10)
N5 0.0429(13) 0.0224(10) 0.0226(11) 0.0000(9) 0.0005(10) 0.0062(10)
C1 0.0240(12) 0.0248(12) 0.0257(13) -0.0014(10) 0.0016(10) -0.0003(10)
C6 0.0306(13) 0.0250(13) 0.0229(12) -0.0002(10) 0.0010(10) 0.0022(10)
C21 0.0317(13) 0.0266(13) 0.0199(12) 0.0006(10) 0.0048(11) 0.0015(11)
C23 0.0289(13) 0.0252(12) 0.0232(13) -0.0037(10) 0.0016(11) 0.0019(10)
C25 0.0343(14) 0.0210(12) 0.0228(12) -0.0004(10) 0.0008(11) 0.0038(11)
C24 0.0342(13) 0.0201(11) 0.0196(11) 0.0012(11) -0.0029(11) 0.0020(10)
C5 0.0269(12) 0.0219(12) 0.0222(12) 0.0035(10) -0.0030(10) 0.0006(10)
C13 0.0322(14) 0.0223(12) 0.0266(13) 0.0000(10) -0.0040(11) 0.0035(11)
C11 0.0317(13) 0.0264(12) 0.0218(12) -0.0026(11) 0.0019(11) 0.0046(10)
C22 0.0388(15) 0.0288(13) 0.0213(12) -0.0006(11) -0.0010(11) 0.0090(12)
C42 0.0325(13) 0.0207(11) 0.0184(11) 0.0006(11) 0.0016(11) 0.0023(10)
C44 0.0337(14) 0.0271(12) 0.0260(12) 0.0032(11) -0.0009(11) 0.0059(10)
C12 0.0300(13) 0.0254(12) 0.0272(13) -0.0019(11) -0.0026(11) 0.0030(10)
C7 0.0294(13) 0.0246(12) 0.0216(12) 0.0017(10) -0.0024(10) 0.0001(10)
C20 0.0414(15) 0.0278(13) 0.0196(12) -0.0008(10) -0.0009(11) -0.0017(12)
C46 0.0412(15) 0.0229(12) 0.0257(12) -0.0005(11) 0.0005(12) -0.0050(10)
C27 0.0439(16) 0.0274(13) 0.0230(13) 0.0008(11) 0.0049(12) 0.0003(12)
C17 0.0361(15) 0.0307(13) 0.0230(13) 0.0019(11) 0.0042(11) 0.0054(11)
C30 0.0357(15) 0.0190(11) 0.0282(13) -0.0016(10) -0.0049(12) 0.0017(11)
C19 0.0404(15) 0.0312(14) 0.0213(13) 0.0040(11) -0.0013(12) 0.0019(12)
C18 0.0378(14) 0.0253(13) 0.0226(13) -0.0009(10) 0.0020(11) 0.0034(11)
C10 0.0299(13) 0.0229(12) 0.0232(12) 0.0008(10) -0.0014(10) 0.0031(10)
C14 0.0259(12) 0.0222(11) 0.0276(12) -0.0004(11) -0.0002(11) 0.0012(9)
C3 0.0296(13) 0.0223(12) 0.0289(14) 0.0031(10) -0.0006(11) 0.0001(10)
C4 0.0228(11) 0.0210(11) 0.0242(13) 0.0017(10) -0.0019(10) 0.0001(10)
C16 0.0337(14) 0.0254(12) 0.0256(13) 0.0042(11) 0.0030(11) 0.0043(11)
C2 0.0300(13) 0.0203(12) 0.0275(14) -0.0025(10) 0.0013(11) 0.0019(10)
C47 0.0315(14) 0.0253(12) 0.0268(12) -0.0032(11) 0.0035(12) -0.0007(10)
C35 0.0397(15) 0.0237(12) 0.0283(13) -0.0035(11) -0.0009(12) 0.0017(11)
C38 0.0338(14) 0.0332(14) 0.0234(13) -0.0013(11) 0.0010(11) 0.0028(12)
C43 0.0325(14) 0.0262(12) 0.0233(12) 0.0012(11) -0.0005(12) 0.0007(10)
C29 0.0435(16) 0.0266(13) 0.0303(15) -0.0038(11) -0.0142(13) 0.0071(12)
C31 0.0322(14) 0.0325(13) 0.0401(15) 0.0031(14) -0.0106(13) -0.0012(11)
C50 0.0306(14) 0.0332(14) 0.0484(17) -0.0019(15) 0.0018(14) -0.0026(11)
C49 0.0543(19) 0.0268(13) 0.0472(17) 0.0000(14) -0.0058(16) 0.0042(12)
C28 0.0534(18) 0.0228(12) 0.0185(12) -0.0026(10) -0.0028(12) 0.0069(12)
C26 0.0329(14) 0.0315(13) 0.0311(14) 0.0049(12) 0.0010(12) -0.0009(11)
C36 0.0461(17) 0.0260(13) 0.0241(13) -0.0014(11) 0.0026(12) 0.0077(12)
C15 0.0317(13) 0.0208(12) 0.0263(13) 0.0010(10) 0.0011(11) 0.0015(10)
C34 0.0356(14) 0.0236(12) 0.0264(13) -0.0017(10) 0.0020(12) 0.0010(11)
C39 0.0356(17) 0.062(2) 0.0351(16) -0.0155(16) 0.0030(13) -0.0065(15)
C45 0.0414(15) 0.0243(12) 0.0235(12) -0.0025(11) -0.0011(12) 0.0033(11)
B1 0.0289(14) 0.0217(12) 0.0250(13) -0.0021(13) -0.0033(13) -0.0004(10)
C48 0.0303(14) 0.0302(13) 0.0419(16) 0.0063(14) -0.0017(13) -0.0006(11)
C32 0.075(2) 0.0340(15) 0.0304(15) 0.0067(13) -0.0130(16) 0.0020(16)
C40 0.0368(15) 0.0311(14) 0.0399(16) -0.0094(13) 0.0047(13) -0.0041(12)
C8 0.0438(16) 0.0298(13) 0.0217(12) 0.0036(11) 0.0001(12) 0.0000(12)
C9 0.0443(17) 0.0283(13) 0.0225(13) 0.0022(10) 0.0064(12) 0.0066(12)
C37 0.0336(14) 0.0372(15) 0.0260(13) -0.0007(12) 0.0047(12) 0.0036(12)
C41 0.0477(17) 0.0396(15) 0.0308(14) -0.0121(14) 0.0037(14) 0.0072(13)

loop_
_atom_type_symbol
_atom_type_description
_atom_type_scat_dispersion_real
_atom_type_scat_dispersion_imag
_atom_type_scat_source
C C 0.0181 0.0091 'International Tables Vol C Tables 4.2.6.8 and 6.1.1.4'
H H 0.0000 0.0000 'International Tables Vol C Tables 4.2.6.8 and 6.1.1.4'
B B 0.0090 0.0039 'International Tables Vol C Tables 4.2.6.8 and 6.1.1.4'
F F 0.0727 0.0534 'International Tables Vol C Tables 4.2.6.8 and 6.1.1.4'
N N 0.0311 0.0180 'International Tables Vol C Tables 4.2.6.8 and 6.1.1.4'

loop_
_geom_angle_atom_site_label_1
_geom_angle_atom_site_label_2
_geom_angle_atom_site_label_3
_geom_angle
C13 N3 B1 123.5(2)
C10 N3 C13 107.7(2)
C10 N3 B1 128.9(2)
C1 N1 C4 111.19(19)
C18 N4 C15 106.8(2)
C18 N4 B1 129.1(2)
C15 N4 B1 124.1(2)
C38 C33 C23 119.4(2)
C34 C33 C23 120.5(2)
C34 C33 C38 120.0(2)
C6 N2 C10 128.1(2)
C6 N2 C9 108.0(2)
C10 N2 C9 123.3(2)
C19 N5 C22 107.5(2)
C18 N5 C22 127.7(2)
C18 N5 C19 124.1(2)
N1 C1 C2 104.8(2)
C23 C1 N1 128.7(2)
C23 C1 C2 126.5(2)
C7 C6 N2 109.3(2)
C22 C21 C23 126.5(2)
C22 C21 C20 106.7(2)
C20 C21 C23 126.8(2)
C1 C23 C33 119.9(2)
C1 C23 C21 124.2(2)
C21 C23 C33 115.9(2)
C24 C25 C27 119.1(3)
C24 C25 C26 121.6(2)
C27 C25 C26 119.4(2)
C25 C24 C5 121.2(2)
C25 C24 C30 119.6(2)
C30 C24 C5 119.2(2)
C7 C5 C24 116.1(2)
C4 C5 C24 119.7(2)
C4 C5 C7 124.1(2)
N3 C13 C12 107.8(2)
C14 C13 N3 121.2(2)
C14 C13 C12 130.8(2)
C12 C11 C10 106.6(2)
C21 C22 N5 109.1(2)
C47 C42 C14 120.4(2)
C47 C42 C43 120.3(2)
C43 C42 C14 119.3(2)
C43 C44 C45 121.7(3)
C11 C12 C13 108.1(2)
C6 C7 C5 126.4(2)
C6 C7 C8 106.0(2)
C8 C7 C5 127.6(2)
C19 C20 C21 108.0(2)
C45 C46 C47 121.4(2)
C28 C27 C25 121.8(3)
C16 C17 C18 106.7(2)
C24 C30 C31 120.7(2)
C29 C30 C24 119.2(3)
C29 C30 C31 120.0(3)
C20 C19 N5 108.6(2)
N4 C18 N5 122.7(2)
N4 C18 C17 110.5(2)
N5 C18 C17 126.8(2)
N3 C10 N2 123.6(2)
N3 C10 C11 109.8(2)
N2 C10 C11 126.6(2)
C13 C14 C42 119.9(2)
C13 C14 C15 120.9(2)
C15 C14 C42 118.9(2)
C2 C3 C4 109.2(2)
N1 C4 C3 105.1(2)
C5 C4 N1 128.4(2)
C5 C4 C3 126.5(2)
C17 C16 C15 107.7(2)
C3 C2 C1 109.5(2)
C42 C47 C46 118.9(2)
C42 C47 C50 122.1(2)
C46 C47 C50 119.1(2)
C36 C35 C34 122.0(3)
C33 C38 C39 120.9(3)
C37 C38 C33 119.3(3)
C37 C38 C39 119.8(3)
C42 C43 C48 120.5(2)
C44 C43 C42 119.1(2)
C44 C43 C48 120.4(2)
C28 C29 C30 122.0(3)
C27 C28 C32 121.7(3)
C29 C28 C27 118.2(2)
C29 C28 C32 120.1(3)
C35 C36 C41 120.9(3)
C37 C36 C35 118.1(3)
C37 C36 C41 121.0(3)
N4 C15 C14 120.6(2)
N4 C15 C16 108.2(2)
C14 C15 C16 130.9(2)
C33 C34 C35 118.9(3)
C33 C34 C40 121.6(2)
C35 C34 C40 119.5(3)
C44 C45 C49 120.4(3)
C46 C45 C44 118.7(2)
C46 C45 C49 120.9(3)
F2 B1 N3 108.8(2)
F2 B1 N4 109.2(2)
F1 B1 F2 111.5(2)
F1 B1 N3 108.7(2)
F1 B1 N4 109.8(2)
N4 B1 N3 108.70(19)
C9 C8 C7 108.7(2)
C8 C9 N2 108.0(2)
C36 C37 C38 121.7(3)

loop_
_geom_bond_atom_site_label_1
_geom_bond_atom_site_label_2
_geom_bond_distance
F2 B1 1.405(3)
F1 B1 1.396(3)
N3 C13 1.399(3)
N3 C10 1.355(3)
N3 B1 1.545(4)
N1 C1 1.394(3)
N1 C4 1.402(3)
N4 C18 1.356(3)
N4 C15 1.399(3)
N4 B1 1.531(4)
C33 C23 1.498(3)
C33 C38 1.406(4)
C33 C34 1.396(4)
N2 C6 1.384(3)
N2 C10 1.386(3)
N2 C9 1.397(4)
N5 C22 1.400(3)
N5 C19 1.392(4)
N5 C18 1.391(3)
C1 C23 1.370(4)
C1 C2 1.454(4)
C6 C7 1.375(4)
C21 C23 1.459(4)
C21 C22 1.356(4)
C21 C20 1.443(4)
C25 C24 1.398(4)
C25 C27 1.399(4)
C25 C26 1.509(4)
C24 C5 1.504(3)
C24 C30 1.409(4)
C5 C7 1.461(4)
C5 C4 1.375(4)
C13 C12 1.411(4)
C13 C14 1.393(4)
C11 C12 1.380(4)
C11 C10 1.418(4)
C42 C14 1.491(3)
C42 C47 1.397(4)
C42 C43 1.403(4)
C44 C43 1.388(3)
C44 C45 1.389(4)
C7 C8 1.436(4)
C20 C19 1.353(4)
C46 C47 1.405(3)
C46 C45 1.385(4)
C27 C28 1.386(4)
C17 C18 1.401(4)
C17 C16 1.381(4)
C30 C29 1.388(4)
C30 C31 1.505(4)
C14 C15 1.404(4)
C3 C4 1.445(4)
C3 C2 1.346(4)
C16 C15 1.407(4)
C47 C50 1.511(4)
C35 C36 1.394(4)
C35 C34 1.405(4)
C38 C39 1.503(4)
C38 C37 1.402(4)
C43 C48 1.508(4)
C29 C28 1.381(4)
C49 C45 1.505(4)
C28 C32 1.512(4)
C36 C37 1.384(4)
C36 C41 1.510(4)
C34 C40 1.497(4)
C8 C9 1.358(4)

loop_
_platon_squeeze_void_nr
_platon_squeeze_void_average_x
_platon_squeeze_void_average_y
_platon_squeeze_void_average_z
_platon_squeeze_void_volume
_platon_squeeze_void_count_electrons
_platon_squeeze_void_content
1 0.036 0.005 0.768 38 10 ' '
2 -0.036 0.505 0.732 38 10 ' '
3 0.079 -0.023 0.044 50 15 ' '
4 0.420 0.023 0.544 50 15 ' '
5 0.464 -0.005 0.268 38 10 ' '
6 0.536 0.495 0.232 38 10 ' '
7 0.579 0.523 -0.044 50 15 ' '
8 0.920 0.477 0.456 50 15 ' '
